data_4322143
loop_
_publ_author_name
'F. Albert Cotton'
'Evgeny V. Dikarev'
'Marina A. Petrukhina'

_publ_section_title
;
 Mixed Chloride/Phosphine Complexes of the Dirhenium Core. 5. Reduction or
 Disproportionation at the Re26+ Unit in Reactions with Tertiary
 Phosphines in Different Solvents
;
_journal_name_full 'Inorganic Chemistry'
_journal_page_first 3384
_journal_page_last 3389
_journal_paper_doi 10.1021/ic990114f
_journal_volume 38
_journal_year 1999
_chemical_compound_source synthesized
_chemical_formula_analytical 'not measured'
_chemical_formula_moiety 'Re2 Cl5 (P (C3 H7)3)3'
_chemical_formula_structural 1,3,6-Re2Cl5(Pn-Pr3)3
_chemical_formula_sum 'C27 H63 Cl5 P3 Re2'
_chemical_formula_weight 1030.33
_chemical_melting_point ?
_chemical_name_systematic
; 
 Pentachloro-tris(tripropylphosphine)-di-rhenium (II,III),
 1,3,6-isomer
;
_space_group_IT_number 19
_symmetry_cell_setting orthorhombic
_symmetry_space_group_name_Hall 'P 2ac 2ab'
_symmetry_space_group_name_H-M 'P 21 21 21'
_atom_sites_solution_hydrogens geom
_atom_sites_solution_primary direct
_atom_sites_solution_secondary difmap
_audit_creation_method SHELXL
_cell_angle_alpha 90.00
_cell_angle_beta 90.00
_cell_angle_gamma 90.00
_cell_formula_units_Z 4
_cell_length_a 12.214(2)
_cell_length_b 15.296(2)
_cell_length_c 20.945(6)
_cell_measurement_reflns_used 25
_cell_measurement_temperature 153(2)
_cell_measurement_theta_max 20.38
_cell_measurement_theta_min 13.97
_cell_volume 3913.1(14)
_computing_cell_refinement 'CAD4 EXPRESS'
_computing_data_collection 'CAD4 V.5 (Enraf-Nonius, 1989)'
_computing_data_reduction 'XCAD4 (Harms, 1993)'
_computing_molecular_graphics 'SHELXTL V.5 (Siemens, 1994)'
_computing_publication_material CIFTAB
_computing_structure_refinement 'SHELXL-93 (Sheldrick, 1993)'
_computing_structure_solution 'SHELXTL V.5 (Siemens, 1994)'
_diffrn_ambient_temperature 153(2)
_diffrn_measurement_device 'Enraf-Nonius CAD4'
_diffrn_measurement_method \w
_diffrn_radiation_monochromator graphite
_diffrn_radiation_source 'normal-focus sealed tube'
_diffrn_radiation_type MoK\a
_diffrn_radiation_wavelength 0.71073
_diffrn_reflns_av_R_equivalents 0.0540
_diffrn_reflns_av_sigmaI/netI 0.0606
_diffrn_reflns_limit_h_max 12
_diffrn_reflns_limit_h_min -13
_diffrn_reflns_limit_k_max 16
_diffrn_reflns_limit_k_min -16
_diffrn_reflns_limit_l_max 22
_diffrn_reflns_limit_l_min -22
_diffrn_reflns_number 5685
_diffrn_reflns_theta_max 22.49
_diffrn_reflns_theta_min 2.13
_diffrn_standards_decay_% 12.3
_diffrn_standards_interval_count 300
_diffrn_standards_interval_time 120
_diffrn_standards_number 3
_exptl_absorpt_coefficient_mu 6.662
_exptl_absorpt_correction_T_max 0.9970
_exptl_absorpt_correction_T_min 0.6429
_exptl_absorpt_correction_type 'empirical, via \y-scans'
_exptl_crystal_colour dark-green
_exptl_crystal_density_diffrn 1.749
_exptl_crystal_density_meas ?
_exptl_crystal_density_method none
_exptl_crystal_description block-shaped
_exptl_crystal_F_000 2020
_exptl_crystal_size_max 0.65
_exptl_crystal_size_mid 0.30
_exptl_crystal_size_min 0.28
_refine_diff_density_max 1.653
_refine_diff_density_min -1.359
_refine_diff_density_rms 0.170
_refine_ls_abs_structure_details 'Flack H D (1983), Acta Cryst. A39, 876-881'
_refine_ls_abs_structure_Flack 0.01(2)
_refine_ls_extinction_coef noref
_refine_ls_extinction_method none
_refine_ls_goodness_of_fit_all 1.091
_refine_ls_goodness_of_fit_obs 1.086
_refine_ls_hydrogen_treatment noref
_refine_ls_matrix_type full
_refine_ls_number_parameters 363
_refine_ls_number_reflns 5033
_refine_ls_number_restraints 4
_refine_ls_restrained_S_all 1.091
_refine_ls_restrained_S_obs 1.087
_refine_ls_R_factor_all 0.0661
_refine_ls_R_factor_obs 0.0526
_refine_ls_shift/esd_max 0.001
_refine_ls_shift/esd_mean 0.000
_refine_ls_structure_factor_coef Fsqd
_refine_ls_weighting_details 'w=1/[\s^2^(Fo^2^)+(0.0454P)^2^+61.0188P] where P=(Fo^2^+2Fc^2^)/3'
_refine_ls_weighting_scheme calc
_refine_ls_wR_factor_all 0.1313
_refine_ls_wR_factor_obs 0.1231
_reflns_number_observed 4494
_reflns_number_total 5033
_reflns_observed_criterion >2sigma(I)
_cod_data_source_file ic990114f_5.cif
_cod_data_source_block 1,3,6-Re2Cl5(Pn-Pr3)3
_cod_depositor_comments
;
The following automatic conversions were performed:

'_chemical_melting_point' value 'not measured' was changed to '?' -
the value is undefined or not given.

Automatic conversion script
Id: cif_fix_values 1673 2011-04-08 12:14:43Z adriana 

The following automatic conversions were performed:

'_exptl_crystal_density_meas' value 'not measured' was changed to '?'
- the value is perceived as not measured.

Automatic conversion script
Id: cif_fix_values 3008 2015-01-20 13:52:24Z robertas 

The following automatic conversions were performed:

'_refine_ls_weighting_scheme' value 'calc
w=1/[\s^2^(Fo^2^)+(0.0454P)^2^+61.0188P] where P=(Fo^2^+2Fc^2^)/3'
was changed to 'calc'. New tag '_refine_ls_weighting_details' was
created. The value of the new tag was set to
'w=1/[\s^2^(Fo^2^)+(0.0454P)^2^+61.0188P] where P=(Fo^2^+2Fc^2^)/3'.

Automatic conversion script
Id: cif_fix_values 3143 2015-03-26 13:38:13Z robertas 
;
_cod_original_cell_volume 3913(1)
_cod_database_code 4322143

loop_
_symmetry_equiv_pos_as_xyz
'x, y, z'
'-x+1/2, -y, z+1/2'
'-x, y+1/2, -z+1/2'
'x+1/2, -y+1/2, -z'

loop_
_atom_site_aniso_label
_atom_site_aniso_U_11
_atom_site_aniso_U_22
_atom_site_aniso_U_33
_atom_site_aniso_U_23
_atom_site_aniso_U_13
_atom_site_aniso_U_12
Re1 0.0252(4) 0.0189(4) 0.0295(5) 0.0004(4) -0.0011(4) -0.0032(3)
Re2 0.0272(4) 0.0182(4) 0.0323(5) 0.0006(3) 0.0019(4) -0.0036(4)
Re1X 0.022(2) 0.034(2) 0.033(2) 0.0004(14) 0.0031(14) 0.0169(14)
Re2X 0.022(2) 0.033(2) 0.035(2) -0.0005(14) 0.0021(14) 0.0164(13)
P1 0.038(3) 0.027(2) 0.033(2) -0.006(2) 0.001(2) 0.000(2)
P2 0.034(3) 0.027(2) 0.038(3) 0.003(2) 0.000(2) 0.003(2)
P3 0.035(2) 0.020(2) 0.045(3) -0.001(2) 0.002(2) -0.004(2)
Cl1 0.034(2) 0.033(2) 0.049(3) 0.001(2) 0.006(2) 0.009(2)
Cl2 0.046(2) 0.030(2) 0.054(3) 0.001(2) 0.005(2) -0.011(2)
Cl3 0.044(3) 0.038(2) 0.055(3) 0.017(2) -0.001(2) 0.005(2)
Cl4 0.067(3) 0.046(3) 0.040(2) -0.004(2) 0.005(2) -0.015(3)
Cl5 0.040(2) 0.038(2) 0.054(3) -0.003(2) 0.007(2) 0.008(2)
C1 0.045(11) 0.031(10) 0.058(12) 0.002(9) 0.014(9) 0.005(9)
C2 0.076(14) 0.065(14) 0.044(12) 0.015(11) 0.013(11) -0.003(12)
C3 0.159(28) 0.114(22) 0.073(19) 0.010(17) 0.089(19) -0.005(22)
C4 0.075(15) 0.035(11) 0.091(16) 0.010(11) -0.026(12) -0.017(12)
C5 0.073(15) 0.078(17) 0.067(15) 0.012(13) -0.026(13) -0.010(13)
C6 0.042(10) 0.054(12) 0.045(11) 0.013(10) -0.007(8) -0.004(9)
C7 0.057(12) 0.018(8) 0.050(11) -0.003(7) 0.008(10) 0.000(9)
C8 0.045(12) 0.048(13) 0.060(14) -0.002(10) -0.004(10) -0.002(10)
C9 0.099(18) 0.040(12) 0.060(14) -0.017(10) 0.016(13) 0.012(12)
C10 0.062(13) 0.017(9) 0.066(14) -0.007(9) 0.007(11) -0.007(9)
C11 0.067(14) 0.036(10) 0.083(15) -0.010(10) -0.034(13) -0.005(11)
C12 0.073(14) 0.026(10) 0.112(18) -0.022(11) -0.005(13) -0.007(11)
C13 0.053(12) 0.024(9) 0.054(12) 0.003(8) 0.008(9) -0.006(8)
C14 0.050(14) 0.097(18) 0.069(15) 0.022(13) 0.009(12) 0.001(13)
C15 0.088(17) 0.055(14) 0.055(14) 0.001(11) 0.019(12) -0.009(12)
C16 0.060(14) 0.066(15) 0.058(14) -0.030(11) -0.016(11) 0.011(11)
C17 0.108(22) 0.067(16) 0.070(17) 0.001(13) -0.017(15) -0.015(15)
C18 0.073(15) 0.075(16) 0.087(19) -0.002(13) -0.041(14) 0.022(13)
C19 0.049(12) 0.036(11) 0.071(14) 0.007(10) 0.003(10) 0.002(10)
C20 0.076(18) 0.143(24) 0.067(16) 0.019(15) -0.016(14) -0.055(18)
C21 0.044(13) 0.084(17) 0.109(19) 0.016(14) -0.047(13) -0.032(12)
C22 0.044(11) 0.054(13) 0.047(12) -0.007(9) -0.003(9) 0.016(10)
C23 0.050(13) 0.058(14) 0.087(17) 0.029(12) 0.021(12) -0.013(11)
C24 0.059(15) 0.140(24) 0.048(14) 0.047(15) 0.003(11) -0.014(15)
C25 0.079(15) 0.053(13) 0.054(13) 0.003(11) -0.013(12) 0.018(11)
C26 0.050(13) 0.041(13) 0.122(22) -0.011(13) -0.002(14) -0.014(10)
C27 0.079(18) 0.057(15) 0.125(23) -0.021(15) 0.058(17) -0.015(13)

loop_
_atom_site_label
_atom_site_type_symbol
_atom_site_fract_x
_atom_site_fract_y
_atom_site_fract_z
_atom_site_U_iso_or_equiv
_atom_site_thermal_displace_type
_atom_site_occupancy
_atom_site_calc_flag
_atom_site_refinement_flags
_atom_site_disorder_group
Re1 Re 0.82791(6) 0.91708(4) 1.00444(4) 0.0245(2) Uani 0.761(2) d PD 1
Re2 Re 0.79273(6) 1.05614(5) 1.02674(4) 0.0259(2) Uani 0.761(2) d PD 1
Re1X Re 0.8871(2) 0.9789(2) 1.0447(2) 0.0294(11) Uani 0.208(2) d PD 2
Re2X Re 0.7388(2) 0.9845(2) 0.9824(2) 0.0297(11) Uani 0.208(2) d PD 2
Re1Y Re 0.8630(16) 1.0095(13) 0.9797(10) 0.026(7) Uiso 0.031(2) d PD 3
Re2Y Re 0.7512(17) 0.9600(14) 1.0511(10) 0.034(8) Uiso 0.031(2) d PD 3
P1 P 0.8055(4) 0.9026(3) 0.8880(2) 0.0328(10) Uani 1 d . .
P2 P 0.8510(4) 0.8504(3) 1.1095(2) 0.0331(11) Uani 1 d . .
P3 P 0.9769(3) 1.1205(2) 1.0157(2) 0.0333(11) Uani 1 d . .
Cl1 Cl 1.0199(3) 0.8935(2) 0.9911(2) 0.0388(10) Uani 1 d . .
Cl2 Cl 0.6505(3) 0.8544(2) 1.0041(2) 0.0435(10) Uani 1 d . .
Cl3 Cl 0.7573(4) 1.1255(3) 0.9283(2) 0.0457(12) Uani 1 d . .
Cl4 Cl 0.8206(4) 1.0718(3) 1.1372(2) 0.0509(12) Uani 1 d . .
Cl5 Cl 0.6051(3) 1.0601(3) 1.0471(2) 0.0442(11) Uani 1 d . .
C1 C 0.9160(14) 0.9420(12) 0.8387(8) 0.045(5) Uani 1 d . .
H1A H 0.9158(14) 1.0066(12) 0.8403(8) 0.054 Uiso 1 calc R .
H1B H 0.9859(14) 0.9219(12) 0.8576(8) 0.054 Uiso 1 calc R .
C2 C 0.9138(18) 0.9130(15) 0.7661(9) 0.062(6) Uani 1 d . .
H2A H 0.9155(18) 0.8484(15) 0.7635(9) 0.074 Uiso 1 calc R .
H2B H 0.8449(18) 0.9335(15) 0.7461(9) 0.074 Uiso 1 calc R .
C3 C 1.0089(25) 0.9498(21) 0.7306(12) 0.116(12) Uani 1 d . .
H3A H 1.0055(25) 0.9310(21) 0.6859(12) 0.173 Uiso 1 calc R .
H3B H 1.0771(25) 0.9288(21) 0.7499(12) 0.173 Uiso 1 calc R .
H3C H 1.0066(25) 1.0138(21) 0.7326(12) 0.173 Uiso 1 calc R .
C4 C 0.6796(18) 0.9380(12) 0.8521(11) 0.067(6) Uani 1 d . .
H4A H 0.6307(18) 0.9557(12) 0.8875(11) 0.080 Uiso 1 calc R .
H4B H 0.6968(18) 0.9918(12) 0.8278(11) 0.080 Uiso 1 calc R .
C5 C 0.6171(19) 0.8846(16) 0.8113(11) 0.072(7) Uani 1 d . .
H5A H 0.5948(19) 0.8319(16) 0.8355(11) 0.087 Uiso 1 calc R .
H5B H 0.6649(19) 0.8648(16) 0.7760(11) 0.087 Uiso 1 calc R .
C6 C 0.5149(14) 0.9251(13) 0.7824(9) 0.047(5) Uani 1 d . .
H6A H 0.4783(14) 0.8820(13) 0.7550(9) 0.071 Uiso 1 calc R .
H6B H 0.5354(14) 0.9762(13) 0.7568(9) 0.071 Uiso 1 calc R .
H6C H 0.4651(14) 0.9431(13) 0.8166(9) 0.071 Uiso 1 calc R .
C7 C 0.8032(16) 0.7849(9) 0.8757(8) 0.042(4) Uani 1 d . .
H7A H 0.7419(16) 0.7605(9) 0.9010(8) 0.050 Uiso 1 calc R .
H7B H 0.7866(16) 0.7738(9) 0.8301(8) 0.050 Uiso 1 calc R .
C8 C 0.9046(16) 0.7354(13) 0.8925(10) 0.051(5) Uani 1 d . .
H8A H 0.9221(16) 0.7460(13) 0.9380(10) 0.061 Uiso 1 calc R .
H8B H 0.9662(16) 0.7582(13) 0.8666(10) 0.061 Uiso 1 calc R .
C9 C 0.8948(20) 0.6348(13) 0.8812(10) 0.066(6) Uani 1 d . .
H9A H 0.9637(20) 0.6063(13) 0.8931(10) 0.099 Uiso 1 calc R .
H9B H 0.8793(20) 0.6235(13) 0.8360(10) 0.099 Uiso 1 calc R .
H9C H 0.8352(20) 0.6113(13) 0.9074(10) 0.099 Uiso 1 calc R .
C10 C 0.8772(17) 0.7343(11) 1.0956(10) 0.048(5) Uani 1 d . .
H10A H 0.9456(17) 0.7300(11) 1.0705(10) 0.058 Uiso 1 calc R .
H10B H 0.8920(17) 0.7073(11) 1.1377(10) 0.058 Uiso 1 calc R .
C11 C 0.7940(18) 0.6794(11) 1.0631(10) 0.062(6) Uani 1 d . .
H11A H 0.7855(18) 0.7008(11) 1.0188(10) 0.074 Uiso 1 calc R .
H11B H 0.7229(18) 0.6878(11) 1.0850(10) 0.074 Uiso 1 calc R .
C12 C 0.8180(18) 0.5839(11) 1.0608(11) 0.070(6) Uani 1 d . .
H12A H 0.7585(18) 0.5536(11) 1.0386(11) 0.105 Uiso 1 calc R .
H12B H 0.8243(18) 0.5611(11) 1.1044(11) 0.105 Uiso 1 calc R .
H12C H 0.8870(18) 0.5742(11) 1.0380(11) 0.105 Uiso 1 calc R .
C13 C 0.7334(15) 0.8550(10) 1.1631(9) 0.043(5) Uani 1 d . .
H13A H 0.7305(15) 0.9147(10) 1.1812(9) 0.052 Uiso 1 calc R .
H13B H 0.6668(15) 0.8474(10) 1.1368(9) 0.052 Uiso 1 calc R .
C14 C 0.7260(17) 0.7923(16) 1.2175(11) 0.072(7) Uani 1 d . .
H14A H 0.7290(17) 0.7320(16) 1.2004(11) 0.087 Uiso 1 calc R .
H14B H 0.7906(17) 0.8005(16) 1.2454(11) 0.087 Uiso 1 calc R .
C15 C 0.6251(19) 0.8017(14) 1.2569(10) 0.066(6) Uani 1 d . .
H15A H 0.6261(19) 0.7586(14) 1.2914(10) 0.099 Uiso 1 calc R .
H15B H 0.5605(19) 0.7921(14) 1.2300(10) 0.099 Uiso 1 calc R .
H15C H 0.6223(19) 0.8607(14) 1.2750(10) 0.099 Uiso 1 calc R .
C16 C 0.9791(17) 0.8826(14) 1.1522(10) 0.061(6) Uani 1 d . .
H16A H 1.0415(17) 0.8696(14) 1.1236(10) 0.074 Uiso 1 calc R .
H16B H 0.9772(17) 0.9468(14) 1.1580(10) 0.074 Uiso 1 calc R .
C17 C 1.0025(22) 0.8451(16) 1.2119(12) 0.081(8) Uani 1 d . .
H17A H 0.9928(22) 0.7809(16) 1.2098(12) 0.098 Uiso 1 calc R .
H17B H 0.9517(22) 0.8684(16) 1.2446(12) 0.098 Uiso 1 calc R .
C18 C 1.1238(19) 0.8674(16) 1.2307(12) 0.079(7) Uani 1 d . .
H18A H 1.1407(19) 0.8414(16) 1.2723(12) 0.118 Uiso 1 calc R .
H18B H 1.1328(19) 0.9309(16) 1.2331(12) 0.118 Uiso 1 calc R .
H18C H 1.1737(19) 0.8437(16) 1.1984(12) 0.118 Uiso 1 calc R .
C19 C 1.0785(15) 1.0928(13) 1.0721(10) 0.052(5) Uani 1 d . .
H19A H 1.0483(15) 1.1068(13) 1.1148(10) 0.062 Uiso 1 calc R .
H19B H 1.0873(15) 1.0285(13) 1.0704(10) 0.062 Uiso 1 calc R .
C20 C 1.1910(21) 1.1315(19) 1.0694(11) 0.096(9) Uani 1 d . .
H20A H 1.2241(21) 1.1155(19) 1.0278(11) 0.115 Uiso 1 calc R .
H20B H 1.1839(21) 1.1959(19) 1.0702(11) 0.115 Uiso 1 calc R .
C21 C 1.2655(16) 1.1062(15) 1.1190(12) 0.079(8) Uani 1 d . .
H21A H 1.3361(16) 1.1353(15) 1.1124(12) 0.119 Uiso 1 calc R .
H21B H 1.2758(16) 1.0427(15) 1.1180(12) 0.119 Uiso 1 calc R .
H21C H 1.2354(16) 1.1234(15) 1.1605(12) 0.119 Uiso 1 calc R .
C22 C 1.0355(16) 1.1145(13) 0.9369(9) 0.048(5) Uani 1 d . .
H22A H 1.0852(16) 1.0634(13) 0.9365(9) 0.058 Uiso 1 calc R .
H22B H 0.9749(16) 1.1010(13) 0.9071(9) 0.058 Uiso 1 calc R .
C23 C 1.0963(17) 1.1881(14) 0.9095(11) 0.065(6) Uani 1 d . .
H23A H 1.1578(17) 1.2026(14) 0.9384(11) 0.078 Uiso 1 calc R .
H23B H 1.0473(17) 1.2396(14) 0.9079(11) 0.078 Uiso 1 calc R .
C24 C 1.1415(18) 1.1725(18) 0.8439(10) 0.082(8) Uani 1 d . .
H24A H 1.1806(18) 1.2248(18) 0.8294(10) 0.123 Uiso 1 calc R .
H24B H 1.0813(18) 1.1598(18) 0.8144(10) 0.123 Uiso 1 calc R .
H24C H 1.1920(18) 1.1228(18) 0.8450(10) 0.123 Uiso 1 calc R .
C25 C 0.9556(19) 1.2401(13) 1.0256(11) 0.062(6) Uani 1 d . .
H25A H 1.0197(19) 1.2700(13) 1.0065(11) 0.074 Uiso 1 calc R .
H25B H 0.8911(19) 1.2565(13) 0.9996(11) 0.074 Uiso 1 calc R .
C26 C 0.9398(18) 1.2760(13) 1.0881(13) 0.071(7) Uani 1 d . .
H26A H 1.0050(18) 1.2628(13) 1.1145(13) 0.085 Uiso 1 calc R .
H26B H 0.8760(18) 1.2470(13) 1.1082(13) 0.085 Uiso 1 calc R .
C27 C 0.9219(21) 1.3692(15) 1.0880(14) 0.087(9) Uani 1 d . .
H27A H 0.9117(21) 1.3896(15) 1.1320(14) 0.131 Uiso 1 calc R .
H27B H 0.8564(21) 1.3828(15) 1.0629(14) 0.131 Uiso 1 calc R .
H27C H 0.9855(21) 1.3986(15) 1.0692(14) 0.131 Uiso 1 calc R .

loop_
_atom_type_symbol
_atom_type_description
_atom_type_scat_dispersion_real
_atom_type_scat_dispersion_imag
_atom_type_scat_source
C C 0.0033 0.0016 'International Tables Vol C Tables 4.2.6.8 and 6.1.1.4'
H H 0.0000 0.0000 'International Tables Vol C Tables 4.2.6.8 and 6.1.1.4'
P P 0.1023 0.0942 'International Tables Vol C Tables 4.2.6.8 and 6.1.1.4'
Cl Cl 0.1484 0.1585 'International Tables Vol C Tables 4.2.6.8 and 6.1.1.4'
Re Re -1.0185 7.2310 'International Tables Vol C Tables 4.2.6.8 and 6.1.1.4'

loop_
_geom_angle_atom_site_label_1
_geom_angle_atom_site_label_2
_geom_angle_atom_site_label_3
_geom_angle
_geom_angle_site_symmetry_1
_geom_angle_site_symmetry_3
_geom_angle_publ_flag
Re2 Re1 Cl2 102.20(10) . . y
Re2 Re1 Cl1 111.05(10) . . y
Cl2 Re1 Cl1 146.75(14) . . y
Re2 Re1 P2 103.47(11) . . y
Cl2 Re1 P2 86.5(2) . . y
Cl1 Re1 P2 85.9(2) . . y
Re2 Re1 P1 105.85(10) . . y
Cl2 Re1 P1 81.9(2) . . y
Cl1 Re1 P1 88.9(2) . . y
P2 Re1 P1 150.13(15) . . y
Re1 Re2 Cl5 104.70(12) . . y
Re1 Re2 Cl4 106.07(12) . . y
Cl5 Re2 Cl4 87.7(2) . . y
Re1 Re2 Cl3 106.40(12) . . y
Cl5 Re2 Cl3 88.2(2) . . y
Cl4 Re2 Cl3 147.3(2) . . y
Re1 Re2 P3 100.75(10) . . y
Cl5 Re2 P3 154.6(2) . . y
Cl4 Re2 P3 85.4(2) . . y
Cl3 Re2 P3 84.6(2) . . y
Re2X Re1X Cl1 107.5(2) . . n
Re2X Re1X P2 102.1(2) . . n
Cl1 Re1X P2 86.7(2) . . n
Re2X Re1X P3 100.4(2) . . n
Cl1 Re1X P3 93.6(2) . . n
P2 Re1X P3 156.3(2) . . n
Re2X Re1X Cl4 99.5(2) . . n
Cl1 Re1X Cl4 153.0(2) . . n
P2 Re1X Cl4 88.2(2) . . n
P3 Re1X Cl4 80.8(2) . . n
Re1X Re2X Cl2 103.4(2) . . n
Re1X Re2X Cl5 103.8(2) . . n
Cl2 Re2X Cl5 89.2(2) . . n
Re1X Re2X Cl3 103.3(2) . . n
Cl2 Re2X Cl3 153.4(2) . . n
Cl5 Re2X Cl3 84.3(2) . . n
Re1X Re2X P1 100.4(2) . . n
Cl2 Re2X P1 82.8(2) . . n
Cl5 Re2X P1 155.7(2) . . n
Cl3 Re2X P1 92.6(2) . . n
Re2Y Re1Y P3 114.3(10) . . n
Re2Y Re1Y Cl3 103.0(9) . . n
P3 Re1Y Cl3 85.9(7) . . n
Re2Y Re1Y P1 96.8(9) . . n
P3 Re1Y P1 148.9(8) . . n
Cl3 Re1Y P1 89.3(7) . . n
Re2Y Re1Y Cl1 99.3(9) . . n
P3 Re1Y Cl1 91.6(7) . . n
Cl3 Re1Y Cl1 156.5(8) . . n
P1 Re1Y Cl1 80.8(6) . . n
Re1Y Re2Y Cl2 107.1(10) . . n
Re1Y Re2Y Cl5 103.1(10) . . n
Cl2 Re2Y Cl5 92.1(8) . . n
Re1Y Re2Y P2 106.0(10) . . n
Cl2 Re2Y P2 90.0(8) . . n
Cl5 Re2Y P2 148.8(9) . . n
Re1Y Re2Y Cl4 92.4(9) . . n
Cl2 Re2Y Cl4 160.3(9) . . n
Cl5 Re2Y Cl4 81.1(7) . . n
P2 Re2Y Cl4 86.6(7) . . n
C4 P1 C1 107.4(9) . . n
C4 P1 C7 103.0(9) . . n
C1 P1 C7 105.1(8) . . n
C4 P1 Re1 118.9(8) . . n
C1 P1 Re1 117.0(6) . . n
C7 P1 Re1 103.4(6) . . n
C4 P1 Re2X 84.3(8) . . n
C1 P1 Re2X 122.3(6) . . n
C7 P1 Re2X 127.5(6) . . n
C4 P1 Re1Y 110.4(8) . . n
C1 P1 Re1Y 90.7(7) . . n
C7 P1 Re1Y 136.6(8) . . n
C13 P2 C10 105.8(8) . . n
C13 P2 C16 110.7(9) . . n
C10 P2 C16 100.7(9) . . n
C13 P2 Re2Y 83.6(7) . . n
C10 P2 Re2Y 133.2(9) . . n
C16 P2 Re2Y 118.9(9) . . n
C13 P2 Re1X 117.1(5) . . n
C10 P2 Re1X 131.8(7) . . n
C16 P2 Re1X 84.4(7) . . n
C13 P2 Re1 116.7(6) . . n
C10 P2 Re1 106.5(7) . . n
C16 P2 Re1 114.7(8) . . n
C19 P3 C22 108.8(9) . . n
C19 P3 C25 105.1(10) . . n
C22 P3 C25 102.0(9) . . n
C19 P3 Re1Y 117.6(8) . . n
C22 P3 Re1Y 84.4(8) . . n
C25 P3 Re1Y 132.2(9) . . n
C19 P3 Re2 118.8(6) . . n
C22 P3 Re2 115.3(7) . . n
C25 P3 Re2 104.8(8) . . n
C19 P3 Re1X 86.4(6) . . n
C22 P3 Re1X 110.6(7) . . n
C25 P3 Re1X 139.8(8) . . n
C2 C1 P1 116.4(13) . . n
C3 C2 C1 111.1(19) . . n
C5 C4 P1 123.0(17) . . n
C4 C5 C6 116.8(20) . . n
C8 C7 P1 117.1(13) . . n
C7 C8 C9 113.6(17) . . n
C11 C10 P2 120.2(14) . . n
C10 C11 C12 115.8(17) . . n
C14 C13 P2 119.6(14) . . n
C15 C14 C13 114.2(19) . . n
C17 C16 P2 119.3(18) . . n
C16 C17 C18 109.0(21) . . n
C20 C19 P3 121.6(15) . . n
C21 C20 C19 116.6(19) . . n
C23 C22 P3 121.5(15) . . n
C22 C23 C24 115.1(20) . . n
C26 C25 P3 119.8(16) . . n
C25 C26 C27 113.5(22) . . n

loop_
_geom_bond_atom_site_label_1
_geom_bond_atom_site_label_2
_geom_bond_distance
_geom_bond_site_symmetry_2
_geom_bond_publ_flag
Re1 Re2 2.2198(10) . y
Re1 Cl2 2.370(4) . y
Re1 Cl1 2.389(4) . y
Re1 P2 2.441(5) . y
Re1 P1 2.463(4) . y
Re2 Cl5 2.331(4) . y
Re2 Cl4 2.351(4) . y
Re2 Cl3 2.359(5) . y
Re2 P3 2.466(4) . y
Re1X Re2X 2.234(4) . y
Re1X Cl1 2.366(5) . n
Re1X P2 2.428(6) . n
Re1X P3 2.503(5) . n
Re1X Cl4 2.537(5) . n
Re2X Cl2 2.308(5) . n
Re2X Cl5 2.417(5) . n
Re2X Cl3 2.447(5) . n
Re2X P1 2.478(5) . n
Re1Y Re2Y 2.16(2) . y
Re1Y P3 2.32(2) . n
Re1Y Cl3 2.44(2) . n
Re1Y P1 2.62(2) . n
Re1Y Cl1 2.62(2) . n
Re2Y Cl2 2.26(2) . n
Re2Y Cl5 2.35(2) . n
Re2Y P2 2.41(2) . n
Re2Y Cl4 2.63(2) . n
P1 C4 1.80(2) . n
P1 C1 1.80(2) . n
P1 C7 1.819(15) . n
P2 C13 1.82(2) . n
P2 C10 1.83(2) . n
P2 C16 1.87(2) . n
P3 C19 1.77(2) . n
P3 C22 1.80(2) . n
P3 C25 1.86(2) . n
C1 C2 1.58(3) . n
C2 C3 1.49(3) . n
C4 C5 1.41(3) . n
C5 C6 1.52(3) . n
C7 C8 1.49(3) . n
C8 C9 1.56(3) . n
C10 C11 1.48(3) . n
C11 C12 1.49(2) . n
C13 C14 1.49(3) . n
C14 C15 1.49(3) . n
C16 C17 1.41(3) . n
C17 C18 1.57(3) . n
C19 C20 1.50(3) . n
C20 C21 1.43(3) . n
C22 C23 1.47(3) . n
C23 C24 1.50(3) . n
C25 C26 1.43(3) . n
C26 C27 1.44(3) . n

loop_
_geom_torsion_atom_site_label_1
_geom_torsion_atom_site_label_2
_geom_torsion_atom_site_label_3
_geom_torsion_atom_site_label_4
_geom_torsion
_geom_torsion_site_symmetry_1
_geom_torsion_site_symmetry_2
_geom_torsion_site_symmetry_3
_geom_torsion_site_symmetry_4
_geom_torsion_publ_flag
P1 Re1 Re2 Cl3 -2.1(2) . . . . y
P2 Re1 Re2 Cl4 7.9(2) . . . . y
Cl1 Re1 Re2 P3 5.4(2) . . . . y
Cl2 Re1 Re2 Cl5 5.4(2) . . . . y
